data_4311540
loop_
_publ_author_name
'Hiroyasu Sugiyama'
'Ilia Korobkov'
'Sandro Gambarotta'
'Angela M\"oller'
'Peter H. M. Budzelaar'

_publ_section_title
;
 Preparation, Characterization, and Magnetic Behavior of the Ln
 Derivatives (Ln = Nd, La) of a 2,6-Diiminepyridine Ligand and
 Corresponding Dianion
;
_journal_name_full 'Inorganic Chemistry'
_journal_page_first 5771
_journal_page_last 5779
_journal_paper_doi 10.1021/ic049820t
_journal_volume 43
_journal_year 2004
_chemical_formula_sum 'C114 H178 Cl2 Li2 N6 Nd2 O12'
_chemical_formula_weight 2197.88
_chemical_name_systematic
; 
 ? 
;
_space_group_IT_number 2
_symmetry_cell_setting triclinic
_symmetry_space_group_name_Hall '-P 1'
_symmetry_space_group_name_H-M 'P -1'
_atom_sites_solution_hydrogens geom
_atom_sites_solution_primary direct
_atom_sites_solution_secondary difmap
_audit_creation_method SHELXL-97
_cell_angle_alpha 90.594(2)
_cell_angle_beta 114.9279(19)
_cell_angle_gamma 92.662(2)
_cell_formula_units_Z 1
_cell_length_a 13.6306(16)
_cell_length_b 15.4084(18)
_cell_length_c 15.4759(18)
_cell_measurement_reflns_used 34
_cell_measurement_temperature 203(2)
_cell_measurement_theta_max 27.04
_cell_measurement_theta_min 2.18
_cell_volume 2942.7(6)
_computing_cell_refinement 'SMART, Bruker (2000)'
_computing_data_collection 'SMART, Bruker (2000)'
_computing_data_reduction 'XPREP, Bruker (2000)'
_computing_molecular_graphics 'SHELXTL, Bruker (2000)'
_computing_publication_material 'SHELXTL, Bruker (2000)'
_computing_structure_refinement 'SHELXL-97 (Sheldrick, 1997)'
_computing_structure_solution 'SHELXS-97 (Sheldrick, 1990)'
_diffrn_ambient_temperature 203(2)
_diffrn_measured_fraction_theta_full 0.830
_diffrn_measured_fraction_theta_max 0.830
_diffrn_measurement_device_type 'CCD area detector'
_diffrn_measurement_method 'phi and omega scans'
_diffrn_radiation_monochromator graphite
_diffrn_radiation_source 'fine-focus sealed tube'
_diffrn_radiation_type MoK\a
_diffrn_radiation_wavelength 0.71073
_diffrn_reflns_av_R_equivalents 0.0651
_diffrn_reflns_av_sigmaI/netI 0.1506
_diffrn_reflns_limit_h_max 18
_diffrn_reflns_limit_h_min -17
_diffrn_reflns_limit_k_max 17
_diffrn_reflns_limit_k_min -20
_diffrn_reflns_limit_l_max 20
_diffrn_reflns_limit_l_min -20
_diffrn_reflns_number 21187
_diffrn_reflns_theta_full 28.79
_diffrn_reflns_theta_max 28.79
_diffrn_reflns_theta_min 1.32
_diffrn_standards_decay_% <1
_exptl_absorpt_coefficient_mu 0.975
_exptl_absorpt_correction_T_max 0.7266
_exptl_absorpt_correction_T_min 0.6964
_exptl_absorpt_correction_type multi-scan
_exptl_absorpt_process_details 'SADABS, Bruker (2000)'
_exptl_crystal_colour 'dark red'
_exptl_crystal_density_diffrn 1.240
_exptl_crystal_density_method 'not measured'
_exptl_crystal_description block
_exptl_crystal_F_000 1160
_exptl_crystal_size_max 0.40
_exptl_crystal_size_mid 0.35
_exptl_crystal_size_min 0.35
_refine_diff_density_max 0.937
_refine_diff_density_min -0.692
_refine_diff_density_rms 0.106
_refine_ls_extinction_method none
_refine_ls_goodness_of_fit_ref 1.013
_refine_ls_hydrogen_treatment constr
_refine_ls_matrix_type full
_refine_ls_number_parameters 630
_refine_ls_number_reflns 12736
_refine_ls_number_restraints 0
_refine_ls_restrained_S_all 1.013
_refine_ls_R_factor_all 0.1332
_refine_ls_R_factor_gt 0.0692
_refine_ls_shift/su_max 0.001
_refine_ls_shift/su_mean 0.000
_refine_ls_structure_factor_coef Fsqd
_refine_ls_weighting_details 'calc w=1/[\s^2^(Fo^2^)+(0.0250P)^2^+0.0000P] where P=(Fo^2^+2Fc^2^)/3'
_refine_ls_weighting_scheme calc
_refine_ls_wR_factor_gt 0.0911
_refine_ls_wR_factor_ref 0.1064
_reflns_number_gt 7789
_reflns_number_total 12736
_reflns_threshold_expression >2sigma(I)
_cod_data_source_file ic049820tsi20040212_044603_4.cif
_cod_data_source_block sg2170
_cod_depositor_comments
;
The following automatic conversions were performed:
'_symmetry_cell_setting' value 'Triclinic' changed to 'triclinic'
according to '/home/saulius/struct/CIF-dictionaries/cif_core.dic'
dictionary named 'cif_core.dic' version 2.4.1 from 2010-06-29.

Automatic conversion script
Id: cif_fix_enum 1527 2010-12-29 10:47:43Z saulius 
;
_cod_database_code 4311540

loop_
_symmetry_equiv_pos_as_xyz
'x, y, z'
'-x, -y, -z'

loop_
_atom_site_label
_atom_site_type_symbol
_atom_site_fract_x
_atom_site_fract_y
_atom_site_fract_z
_atom_site_U_iso_or_equiv
_atom_site_adp_type
_atom_site_occupancy
_atom_site_symmetry_multiplicity
_atom_site_calc_flag
_atom_site_refinement_flags
_atom_site_disorder_assembly
_atom_site_disorder_group
Nd Nd 0.98926(2) 0.71931(2) 0.74287(2) 0.03015(9) Uani 1 1 d . . .
N1 N 0.9682(3) 0.6588(3) 0.5937(3) 0.0300(10) Uani 1 1 d . . .
N2 N 1.1454(3) 0.6472(3) 0.7550(3) 0.0308(10) Uani 1 1 d . . .
N3 N 1.1476(3) 0.7573(3) 0.8857(3) 0.0356(11) Uani 1 1 d . . .
Cl Cl 0.81656(11) 0.74097(10) 0.80226(10) 0.0530(4) Uani 1 1 d . . .
C1 C 1.0261(4) 0.5462(3) 0.5024(3) 0.0344(13) Uani 1 1 d . . .
H1A H 1.0953 0.5407 0.4981 0.041 Uiso 1 1 calc R . .
H1B H 0.9789 0.5773 0.4465 0.041 Uiso 1 1 calc R . .
C2 C 1.0467(4) 0.6011(3) 0.5917(3) 0.0316(12) Uani 1 1 d . . .
C3 C 1.1345(4) 0.5909(3) 0.6762(3) 0.0295(12) Uani 1 1 d . . .
C4 C 1.2135(4) 0.5253(3) 0.6950(4) 0.0379(13) Uani 1 1 d . . .
H4 H 1.2068 0.4857 0.6459 0.046 Uiso 1 1 calc R . .
C5 C 1.2965(4) 0.5202(4) 0.7821(4) 0.0449(15) Uani 1 1 d . . .
H5 H 1.3468 0.4773 0.7931 0.054 Uiso 1 1 calc R . .
C6 C 1.3083(4) 0.5803(4) 0.8582(4) 0.0435(15) Uani 1 1 d . . .
H6 H 1.3659 0.5771 0.9189 0.052 Uiso 1 1 calc R . .
C7 C 1.2340(4) 0.6419(3) 0.8403(3) 0.0318(12) Uani 1 1 d . . .
C8 C 1.2424(4) 0.7129(3) 0.9127(3) 0.0377(14) Uani 1 1 d . . .
C9 C 1.3364(4) 0.7285(4) 0.9921(4) 0.0522(16) Uani 1 1 d . . .
H9A H 1.3420 0.7735 1.0358 0.063 Uiso 1 1 calc R . .
H9B H 1.3957 0.6944 1.0034 0.063 Uiso 1 1 calc R . .
C10 C 0.8984(4) 0.6971(3) 0.5086(3) 0.0328(13) Uani 1 1 d . . .
C11 C 0.9388(4) 0.7463(4) 0.4505(4) 0.0413(14) Uani 1 1 d . . .
C12 C 0.8668(5) 0.7863(4) 0.3699(4) 0.0544(17) Uani 1 1 d . . .
H12 H 0.8938 0.8170 0.3317 0.065 Uiso 1 1 calc R . .
C13 C 0.7566(6) 0.7820(5) 0.3448(4) 0.075(2) Uani 1 1 d . . .
H13 H 0.7093 0.8105 0.2910 0.090 Uiso 1 1 calc R . .
C14 C 0.7165(5) 0.7347(5) 0.4003(4) 0.067(2) Uani 1 1 d . . .
H14 H 0.6414 0.7310 0.3826 0.080 Uiso 1 1 calc R . .
C15 C 0.7844(4) 0.6927(4) 0.4814(3) 0.0440(15) Uani 1 1 d . . .
C16 C 1.0608(4) 0.7620(4) 0.4803(4) 0.0439(15) Uani 1 1 d . . .
H16 H 1.0988 0.7183 0.5277 0.053 Uiso 1 1 calc R . .
C17 C 1.0974(5) 0.8524(4) 0.5290(5) 0.086(2) Uani 1 1 d . . .
H17A H 1.0614 0.8964 0.4838 0.129 Uiso 1 1 calc R . .
H17B H 1.1752 0.8616 0.5511 0.129 Uiso 1 1 calc R . .
H17C H 1.0788 0.8565 0.5828 0.129 Uiso 1 1 calc R . .
C18 C 1.0933(6) 0.7530(5) 0.3976(5) 0.096(3) Uani 1 1 d . . .
H18A H 1.0685 0.6961 0.3667 0.144 Uiso 1 1 calc R . .
H18B H 1.1715 0.7598 0.4216 0.144 Uiso 1 1 calc R . .
H18C H 1.0605 0.7975 0.3520 0.144 Uiso 1 1 calc R . .
C19 C 0.7331(4) 0.6415(4) 0.5375(4) 0.0523(17) Uani 1 1 d . . .
H19 H 0.7903 0.6337 0.6023 0.063 Uiso 1 1 calc R . .
C20 C 0.6407(5) 0.6895(5) 0.5478(4) 0.078(2) Uani 1 1 d . . .
H20A H 0.6674 0.7476 0.5747 0.117 Uiso 1 1 calc R . .
H20B H 0.6164 0.6577 0.5896 0.117 Uiso 1 1 calc R . .
H20C H 0.5807 0.6932 0.4857 0.117 Uiso 1 1 calc R . .
C21 C 0.6883(5) 0.5503(4) 0.4915(4) 0.073(2) Uani 1 1 d . . .
H21A H 0.6386 0.5559 0.4252 0.109 Uiso 1 1 calc R . .
H21B H 0.6503 0.5218 0.5251 0.109 Uiso 1 1 calc R . .
H21C H 0.7478 0.5160 0.4954 0.109 Uiso 1 1 calc R . .
C22 C 1.1595(4) 0.8382(3) 0.9382(3) 0.0370(14) Uani 1 1 d . . .
C23 C 1.2139(4) 0.9115(4) 0.9193(3) 0.0430(15) Uani 1 1 d . . .
C24 C 1.2219(5) 0.9903(4) 0.9685(4) 0.0565(17) Uani 1 1 d . . .
H24 H 1.2589 1.0388 0.9573 0.068 Uiso 1 1 calc R . .
C25 C 1.1770(5) 0.9990(4) 1.0330(4) 0.065(2) Uani 1 1 d . . .
H25 H 1.1827 1.0528 1.0643 0.078 Uiso 1 1 calc R . .
C26 C 1.1234(5) 0.9273(4) 1.0510(4) 0.0541(17) Uani 1 1 d . . .
H26 H 1.0921 0.9332 1.0944 0.065 Uiso 1 1 calc R . .
C27 C 1.1153(5) 0.8459(4) 1.0052(4) 0.0431(15) Uani 1 1 d . . .
C28 C 1.2642(5) 0.9082(4) 0.8475(4) 0.0561(17) Uani 1 1 d . . .
H28 H 1.2502 0.8487 0.8187 0.067 Uiso 1 1 calc R . .
C29 C 1.3880(5) 0.9273(4) 0.8967(4) 0.076(2) Uani 1 1 d . . .
H29A H 1.4036 0.9868 0.9220 0.114 Uiso 1 1 calc R . .
H29B H 1.4182 0.9196 0.8507 0.114 Uiso 1 1 calc R . .
H29C H 1.4199 0.8878 0.9483 0.114 Uiso 1 1 calc R . .
C30 C 1.2135(5) 0.9724(4) 0.7663(4) 0.070(2) Uani 1 1 d . . .
H30A H 1.1361 0.9586 0.7332 0.105 Uiso 1 1 calc R . .
H30B H 1.2464 0.9676 0.7219 0.105 Uiso 1 1 calc R . .
H30C H 1.2261 1.0313 0.7930 0.105 Uiso 1 1 calc R . .
C31 C 1.0632(5) 0.7682(4) 1.0327(4) 0.0470(15) Uani 1 1 d . . .
H31 H 1.0248 0.7318 0.9737 0.056 Uiso 1 1 calc R . .
C32 C 1.1470(5) 0.7122(4) 1.1027(5) 0.082(2) Uani 1 1 d . . .
H32A H 1.1985 0.6970 1.0777 0.123 Uiso 1 1 calc R . .
H32B H 1.1113 0.6596 1.1123 0.123 Uiso 1 1 calc R . .
H32C H 1.1848 0.7441 1.1631 0.123 Uiso 1 1 calc R . .
C33 C 0.9775(6) 0.7895(4) 1.0689(5) 0.082(2) Uani 1 1 d . . .
H33A H 1.0131 0.8164 1.1323 0.122 Uiso 1 1 calc R . .
H33B H 0.9377 0.7364 1.0712 0.122 Uiso 1 1 calc R . .
H33C H 0.9278 0.8292 1.0261 0.122 Uiso 1 1 calc R . .
O1 O 0.9378(3) 0.5676(2) 0.7781(2) 0.0491(10) Uani 1 1 d . . .
C34 C 0.9667(7) 0.5462(4) 0.8754(4) 0.082(2) Uani 1 1 d . . .
H34A H 0.9048 0.5174 0.8823 0.098 Uiso 1 1 calc R . .
H34B H 0.9904 0.5987 0.9169 0.098 Uiso 1 1 calc R . .
C35 C 1.0561(6) 0.4869(5) 0.9003(4) 0.075(2) Uani 1 1 d . . .
H35A H 1.0529 0.4440 0.9454 0.090 Uiso 1 1 calc R . .
H35B H 1.1265 0.5195 0.9289 0.090 Uiso 1 1 calc R . .
C36 C 1.0392(5) 0.4420(4) 0.8048(4) 0.0578(17) Uani 1 1 d . . .
H36A H 1.1044 0.4495 0.7933 0.069 Uiso 1 1 calc R . .
H36B H 1.0204 0.3797 0.8042 0.069 Uiso 1 1 calc R . .
C37 C 0.9459(4) 0.4881(3) 0.7312(4) 0.0443(15) Uani 1 1 d . . .
H37A H 0.9602 0.5012 0.6756 0.053 Uiso 1 1 calc R . .
H37B H 0.8784 0.4518 0.7100 0.053 Uiso 1 1 calc R . .
O2 O 0.9397(3) 0.8745(2) 0.6927(2) 0.0469(10) Uani 1 1 d . . .
C38 C 0.8813(6) 0.9099(4) 0.5992(4) 0.072(2) Uani 1 1 d . . .
H38A H 0.8538 0.8631 0.5502 0.086 Uiso 1 1 calc R . .
H38B H 0.9291 0.9502 0.5840 0.086 Uiso 1 1 calc R . .
C39 C 0.7909(6) 0.9559(5) 0.6031(4) 0.081(2) Uani 1 1 d . . .
H39A H 0.7250 0.9175 0.5813 0.098 Uiso 1 1 calc R . .
H39B H 0.7760 1.0070 0.5634 0.098 Uiso 1 1 calc R . .
C40 C 0.8287(7) 0.9821(6) 0.7060(5) 0.127(4) Uani 1 1 d . . .
H40A H 0.8420 1.0453 0.7148 0.152 Uiso 1 1 calc R . .
H40B H 0.7736 0.9645 0.7284 0.152 Uiso 1 1 calc R . .
C41 C 0.9303(5) 0.9381(4) 0.7603(4) 0.0542(17) Uani 1 1 d . . .
H41A H 0.9927 0.9802 0.7838 0.065 Uiso 1 1 calc R . .
H41B H 0.9267 0.9086 0.8148 0.065 Uiso 1 1 calc R . .
Li Li 0.6772(8) 0.6711(7) 0.8323(7) 0.055(3) Uani 1 1 d . . .
O3 O 0.6700(3) 0.6924(3) 0.9538(3) 0.0637(12) Uani 1 1 d . . .
C42 C 0.6304(8) 0.7715(5) 0.9707(5) 0.117(3) Uani 1 1 d . . .
H42A H 0.5516 0.7713 0.9341 0.140 Uiso 1 1 calc R . .
H42B H 0.6638 0.8210 0.9518 0.140 Uiso 1 1 calc R . .
C43 C 0.6599(8) 0.7777(5) 1.0765(5) 0.120(3) Uani 1 1 d . . .
H43A H 0.7228 0.8184 1.1088 0.143 Uiso 1 1 calc R . .
H43B H 0.5991 0.7978 1.0879 0.143 Uiso 1 1 calc R . .
C44 C 0.6832(10) 0.6966(6) 1.1086(6) 0.165(5) Uani 1 1 d . . .
H44A H 0.6280 0.6727 1.1281 0.198 Uiso 1 1 calc R . .
H44B H 0.7538 0.6978 1.1637 0.198 Uiso 1 1 calc R . .
C45 C 0.6850(9) 0.6430(6) 1.0303(5) 0.156(5) Uani 1 1 d . . .
H45A H 0.7547 0.6160 1.0517 0.187 Uiso 1 1 calc R . .
H45B H 0.6276 0.5966 1.0118 0.187 Uiso 1 1 calc R . .
O4 O 0.6608(3) 0.5439(3) 0.8134(3) 0.0607(12) Uani 1 1 d . . .
C46 C 0.6184(5) 0.4774(4) 0.8548(4) 0.0659(19) Uani 1 1 d . . .
H46A H 0.5626 0.5001 0.8718 0.079 Uiso 1 1 calc R . .
H46B H 0.6764 0.4565 0.9126 0.079 Uiso 1 1 calc R . .
C47 C 0.5702(5) 0.4041(4) 0.7803(4) 0.0653(19) Uani 1 1 d . . .
H47A H 0.4922 0.4092 0.7433 0.078 Uiso 1 1 calc R . .
H47B H 0.5827 0.3473 0.8098 0.078 Uiso 1 1 calc R . .
C48 C 0.6309(5) 0.4168(4) 0.7182(4) 0.0678(19) Uani 1 1 d . . .
H48A H 0.6985 0.3864 0.7434 0.081 Uiso 1 1 calc R . .
H48B H 0.5864 0.3958 0.6525 0.081 Uiso 1 1 calc R . .
C49 C 0.6529(7) 0.5112(5) 0.7227(6) 0.107(3) Uani 1 1 d . . .
H49A H 0.7208 0.5248 0.7170 0.128 Uiso 1 1 calc R . .
H49B H 0.5942 0.5382 0.6704 0.128 Uiso 1 1 calc R . .
O5 O 0.5437(3) 0.7157(3) 0.7390(3) 0.0663(12) Uani 1 1 d . . .
C50 C 0.5257(5) 0.8005(4) 0.6990(5) 0.073(2) Uani 1 1 d . . .
H50A H 0.5703 0.8122 0.6642 0.088 Uiso 1 1 calc R . .
H50B H 0.5437 0.8456 0.7494 0.088 Uiso 1 1 calc R . .
C51 C 0.4080(6) 0.7987(6) 0.6331(7) 0.143(4) Uani 1 1 d . . .
H51A H 0.3766 0.8529 0.6399 0.172 Uiso 1 1 calc R . .
H51B H 0.3975 0.7914 0.5667 0.172 Uiso 1 1 calc R . .
C52 C 0.3580(7) 0.7253(7) 0.6602(9) 0.186(6) Uani 1 1 d . . .
H52A H 0.3185 0.7457 0.6961 0.223 Uiso 1 1 calc R . .
H52B H 0.3065 0.6926 0.6032 0.223 Uiso 1 1 calc R . .
C53 C 0.4395(5) 0.6724(5) 0.7165(6) 0.107(3) Uani 1 1 d . . .
H53A H 0.4333 0.6171 0.6821 0.129 Uiso 1 1 calc R . .
H53B H 0.4319 0.6599 0.7754 0.129 Uiso 1 1 calc R . .
O6 O 0.4093(10) 0.8348(9) 0.3289(15) 0.292(7) Uani 1 1 d . . .
C54 C 0.4631(14) 0.9041(13) 0.3971(8) 0.172(5) Uani 1 1 d . . .
H54A H 0.4129 0.9265 0.4213 0.207 Uiso 1 1 calc R . .
H54B H 0.5246 0.8819 0.4511 0.207 Uiso 1 1 calc R . .
C55 C 0.4966(15) 0.9653(9) 0.3609(13) 0.227(10) Uani 1 1 d . . .
H55A H 0.5746 0.9763 0.3993 0.272 Uiso 1 1 calc R . .
H55B H 0.4610 1.0181 0.3647 0.272 Uiso 1 1 calc R . .
C56 C 0.4793(17) 0.9508(12) 0.2702(16) 0.241(9) Uani 1 1 d . . .
H56A H 0.5481 0.9525 0.2640 0.290 Uiso 1 1 calc R . .
H56B H 0.4335 0.9945 0.2292 0.290 Uiso 1 1 calc R . .
C57 C 0.4269(13) 0.8675(14) 0.2453(10) 0.181(6) Uani 1 1 d . . .
H57A H 0.4717 0.8281 0.2294 0.217 Uiso 1 1 calc R . .
H57B H 0.3573 0.8703 0.1897 0.217 Uiso 1 1 calc R . .

loop_
_atom_site_aniso_label
_atom_site_aniso_U_11
_atom_site_aniso_U_22
_atom_site_aniso_U_33
_atom_site_aniso_U_23
_atom_site_aniso_U_13
_atom_site_aniso_U_12
Nd 0.03176(16) 0.03145(17) 0.02780(15) -0.00603(11) 0.01331(12) 0.00162(12)
N1 0.031(2) 0.032(3) 0.028(2) -0.0030(18) 0.013(2) 0.005(2)
N2 0.029(2) 0.035(3) 0.029(2) -0.0036(19) 0.013(2) 0.003(2)
N3 0.038(3) 0.032(3) 0.034(2) -0.009(2) 0.013(2) 0.000(2)
Cl 0.0458(9) 0.0634(11) 0.0594(9) -0.0109(8) 0.0319(8) 0.0016(8)
C1 0.045(3) 0.033(3) 0.030(3) -0.001(2) 0.019(3) 0.007(3)
C2 0.042(3) 0.028(3) 0.030(3) -0.008(2) 0.022(3) -0.003(3)
C3 0.035(3) 0.026(3) 0.034(3) -0.003(2) 0.020(3) 0.004(2)
C4 0.044(3) 0.038(4) 0.041(3) -0.001(3) 0.026(3) 0.007(3)
C5 0.047(4) 0.047(4) 0.050(4) 0.010(3) 0.027(3) 0.020(3)
C6 0.038(3) 0.054(4) 0.036(3) -0.001(3) 0.013(3) 0.008(3)
C7 0.026(3) 0.038(4) 0.035(3) 0.001(2) 0.016(2) 0.006(3)
C8 0.041(3) 0.043(4) 0.031(3) 0.002(3) 0.017(3) 0.007(3)
C9 0.043(4) 0.060(4) 0.039(3) -0.004(3) 0.002(3) 0.013(3)
C10 0.036(3) 0.040(4) 0.020(3) -0.011(2) 0.009(2) 0.004(3)
C11 0.047(4) 0.043(4) 0.031(3) -0.003(3) 0.013(3) 0.009(3)
C12 0.061(4) 0.061(5) 0.038(3) 0.007(3) 0.018(3) 0.012(4)
C13 0.073(5) 0.108(7) 0.033(4) 0.017(4) 0.009(4) 0.026(5)
C14 0.040(4) 0.107(6) 0.039(4) -0.002(4) 0.002(3) 0.016(4)
C15 0.041(4) 0.060(4) 0.027(3) -0.005(3) 0.010(3) 0.001(3)
C16 0.053(4) 0.037(4) 0.041(3) 0.003(3) 0.019(3) 0.000(3)
C17 0.075(5) 0.069(5) 0.107(6) -0.031(4) 0.035(5) -0.020(4)
C18 0.089(6) 0.140(8) 0.071(5) -0.021(5) 0.048(5) -0.016(5)
C19 0.034(3) 0.077(5) 0.044(4) -0.014(3) 0.015(3) 0.002(3)
C20 0.080(5) 0.091(6) 0.073(5) -0.009(4) 0.042(4) 0.010(4)
C21 0.081(5) 0.084(6) 0.069(5) -0.011(4) 0.047(4) -0.006(4)
C22 0.042(3) 0.035(4) 0.030(3) -0.008(2) 0.010(3) 0.006(3)
C23 0.047(4) 0.045(4) 0.032(3) -0.010(3) 0.013(3) -0.004(3)
C24 0.075(5) 0.039(4) 0.051(4) -0.006(3) 0.023(4) -0.003(3)
C25 0.101(6) 0.039(4) 0.054(4) -0.015(3) 0.031(4) 0.009(4)
C26 0.078(5) 0.051(4) 0.041(3) -0.003(3) 0.032(3) 0.017(4)
C27 0.052(4) 0.041(4) 0.034(3) -0.001(3) 0.014(3) 0.013(3)
C28 0.059(4) 0.049(4) 0.060(4) -0.009(3) 0.026(4) -0.012(3)
C29 0.065(5) 0.083(6) 0.081(5) 0.001(4) 0.031(4) -0.006(4)
C30 0.085(5) 0.073(5) 0.052(4) -0.003(4) 0.031(4) -0.016(4)
C31 0.058(4) 0.049(4) 0.039(3) -0.005(3) 0.026(3) 0.009(3)
C32 0.072(5) 0.079(6) 0.100(6) 0.042(4) 0.038(4) 0.014(4)
C33 0.102(6) 0.074(6) 0.101(6) 0.026(4) 0.071(5) 0.032(4)
O1 0.077(3) 0.037(2) 0.047(2) -0.0040(18) 0.040(2) -0.005(2)
C34 0.153(8) 0.049(5) 0.056(4) 0.003(3) 0.058(5) 0.002(5)
C35 0.080(5) 0.090(6) 0.047(4) 0.013(4) 0.018(4) -0.007(5)
C36 0.077(5) 0.054(4) 0.061(4) 0.015(3) 0.048(4) 0.007(4)
C37 0.061(4) 0.038(4) 0.044(3) -0.006(3) 0.031(3) 0.002(3)
O2 0.060(3) 0.038(2) 0.041(2) 0.0000(18) 0.019(2) 0.013(2)
C38 0.102(6) 0.064(5) 0.041(4) -0.002(3) 0.021(4) 0.034(4)
C39 0.075(5) 0.094(6) 0.059(5) -0.004(4) 0.010(4) 0.027(5)
C40 0.141(8) 0.162(9) 0.057(5) -0.011(5) 0.014(5) 0.098(7)
C41 0.064(4) 0.054(4) 0.044(4) -0.007(3) 0.021(3) 0.013(3)
Li 0.049(6) 0.052(7) 0.067(7) -0.011(5) 0.030(6) -0.010(5)
O3 0.086(3) 0.052(3) 0.068(3) 0.001(2) 0.046(3) 0.007(2)
C42 0.229(11) 0.066(6) 0.067(5) 0.009(4) 0.069(6) 0.048(6)
C43 0.229(11) 0.074(7) 0.078(6) 0.014(5) 0.083(7) 0.044(7)
C44 0.321(15) 0.086(8) 0.066(6) 0.005(5) 0.051(8) 0.097(9)
C45 0.293(14) 0.091(7) 0.060(6) -0.001(5) 0.044(7) 0.086(8)
O4 0.073(3) 0.047(3) 0.071(3) -0.008(2) 0.039(3) -0.008(2)
C46 0.077(5) 0.069(5) 0.051(4) 0.005(3) 0.027(4) -0.006(4)
C47 0.069(5) 0.062(5) 0.051(4) 0.004(3) 0.013(4) -0.016(4)
C48 0.066(5) 0.067(5) 0.065(4) -0.004(4) 0.022(4) 0.003(4)
C49 0.155(8) 0.068(6) 0.147(8) -0.023(5) 0.114(7) -0.010(6)
O5 0.048(3) 0.059(3) 0.092(3) 0.011(3) 0.031(3) -0.002(2)
C50 0.065(5) 0.069(6) 0.095(5) 0.014(4) 0.043(4) 0.003(4)
C51 0.066(6) 0.130(9) 0.187(10) 0.078(7) 0.008(6) 0.003(6)
C52 0.055(6) 0.141(10) 0.312(15) 0.131(10) 0.025(8) 0.001(6)
C53 0.036(4) 0.106(7) 0.165(8) 0.034(6) 0.029(5) -0.016(5)
O6 0.284(13) 0.206(13) 0.277(16) 0.027(12) 0.022(13) -0.086(10)
C54 0.195(14) 0.186(16) 0.136(12) -0.026(13) 0.069(11) 0.020(12)
C55 0.34(2) 0.135(13) 0.167(16) -0.008(11) 0.087(15) -0.129(13)
C56 0.36(3) 0.190(19) 0.22(2) -0.008(16) 0.17(2) -0.062(17)
C57 0.199(14) 0.179(16) 0.103(10) -0.042(10) 0.001(10) 0.027(12)

loop_
_atom_type_symbol
_atom_type_description
_atom_type_scat_dispersion_real
_atom_type_scat_dispersion_imag
_atom_type_scat_source
C C 0.0033 0.0016 'International Tables Vol C Tables 4.2.6.8 and 6.1.1.4'
H H 0.0000 0.0000 'International Tables Vol C Tables 4.2.6.8 and 6.1.1.4'
Li Li -0.0003 0.0001 'International Tables Vol C Tables 4.2.6.8 and 6.1.1.4'
N N 0.0061 0.0033 'International Tables Vol C Tables 4.2.6.8 and 6.1.1.4'
O O 0.0106 0.0060 'International Tables Vol C Tables 4.2.6.8 and 6.1.1.4'
Cl Cl 0.1484 0.1585 'International Tables Vol C Tables 4.2.6.8 and 6.1.1.4'
Nd Nd -0.1943 3.0179 'International Tables Vol C Tables 4.2.6.8 and 6.1.1.4'

loop_
_geom_angle_atom_site_label_1
_geom_angle_atom_site_label_2
_geom_angle_atom_site_label_3
_geom_angle
_geom_angle_site_symmetry_1
_geom_angle_site_symmetry_3
_geom_angle_publ_flag
N1 Nd N2 67.86(13) . . ?
N1 Nd N3 131.45(14) . . ?
N2 Nd N3 66.41(14) . . ?
N1 Nd O1 86.26(12) . . ?
N2 Nd O1 80.69(13) . . ?
N3 Nd O1 101.53(13) . . ?
N1 Nd O2 98.92(12) . . ?
N2 Nd O2 128.32(13) . . ?
N3 Nd O2 96.69(13) . . ?
O1 Nd O2 150.42(12) . . ?
N1 Nd Cl 125.68(10) . . ?
N2 Nd Cl 150.17(10) . . ?
N3 Nd Cl 102.33(10) . . ?
O1 Nd Cl 74.55(9) . . ?
O2 Nd Cl 78.94(9) . . ?
C10 N1 C2 119.6(4) . . ?
C10 N1 Nd 119.4(3) . . ?
C2 N1 Nd 118.8(3) . . ?
C7 N2 C3 119.0(4) . . ?
C7 N2 Nd 121.7(3) . . ?
C3 N2 Nd 117.6(3) . . ?
C8 N3 C22 114.8(4) . . ?
C8 N3 Nd 122.1(3) . . ?
C22 N3 Nd 121.8(3) . . ?
Li Cl Nd 146.0(3) . . ?
C2 C1 C1 115.4(5) . 2_766 ?
C3 C2 N1 116.5(4) . . ?
C3 C2 C1 122.0(5) . . ?
N1 C2 C1 121.2(4) . . ?
C2 C3 N2 116.7(4) . . ?
C2 C3 C4 125.9(4) . . ?
N2 C3 C4 117.3(4) . . ?
C5 C4 C3 120.9(5) . . ?
C4 C5 C6 120.4(5) . . ?
C7 C6 C5 118.5(5) . . ?
C6 C7 N2 123.6(5) . . ?
C6 C7 C8 123.3(5) . . ?
N2 C7 C8 113.1(4) . . ?
C9 C8 N3 127.0(5) . . ?
C9 C8 C7 120.2(5) . . ?
N3 C8 C7 112.8(4) . . ?
N1 C10 C15 119.8(5) . . ?
N1 C10 C11 122.2(5) . . ?
C15 C10 C11 117.8(5) . . ?
C12 C11 C10 119.9(5) . . ?
C12 C11 C16 118.8(5) . . ?
C10 C11 C16 121.1(5) . . ?
C13 C12 C11 121.6(6) . . ?
C12 C13 C14 119.1(6) . . ?
C13 C14 C15 122.0(6) . . ?
C14 C15 C10 119.6(5) . . ?
C14 C15 C19 118.4(5) . . ?
C10 C15 C19 122.0(5) . . ?
C18 C16 C11 113.5(5) . . ?
C18 C16 C17 110.3(5) . . ?
C11 C16 C17 109.0(5) . . ?
C15 C19 C21 111.6(5) . . ?
C15 C19 C20 112.7(5) . . ?
C21 C19 C20 108.8(5) . . ?
C27 C22 C23 119.9(5) . . ?
C27 C22 N3 121.0(5) . . ?
C23 C22 N3 119.1(5) . . ?
C24 C23 C22 118.5(5) . . ?
C24 C23 C28 118.6(5) . . ?
C22 C23 C28 122.9(5) . . ?
C25 C24 C23 122.0(6) . . ?
C24 C25 C26 119.4(6) . . ?
C25 C26 C27 120.9(6) . . ?
C22 C27 C26 119.2(6) . . ?
C22 C27 C31 121.8(5) . . ?
C26 C27 C31 118.9(5) . . ?
C23 C28 C29 111.4(5) . . ?
C23 C28 C30 112.0(5) . . ?
C29 C28 C30 109.3(5) . . ?
C32 C31 C27 111.9(5) . . ?
C32 C31 C33 110.3(5) . . ?
C27 C31 C33 115.4(5) . . ?
C34 O1 C37 105.4(4) . . ?
C34 O1 Nd 118.6(3) . . ?
C37 O1 Nd 125.0(3) . . ?
O1 C34 C35 105.8(5) . . ?
C34 C35 C36 105.1(5) . . ?
C37 C36 C35 103.6(5) . . ?
O1 C37 C36 106.0(4) . . ?
C38 O2 C41 105.1(4) . . ?
C38 O2 Nd 131.1(3) . . ?
C41 O2 Nd 120.3(3) . . ?
O2 C38 C39 106.7(5) . . ?
C38 C39 C40 104.6(5) . . ?
C41 C40 C39 107.3(6) . . ?
O2 C41 C40 105.8(5) . . ?
O5 Li O3 103.8(5) . . ?
O5 Li O4 106.1(5) . . ?
O3 Li O4 104.7(5) . . ?
O5 Li Cl 105.1(5) . . ?
O3 Li Cl 119.7(4) . . ?
O4 Li Cl 116.0(5) . . ?
C45 O3 C42 105.8(5) . . ?
C45 O3 Li 134.2(6) . . ?
C42 O3 Li 119.7(5) . . ?
O3 C42 C43 106.6(6) . . ?
C44 C43 C42 105.9(7) . . ?
C43 C44 C45 107.5(8) . . ?
O3 C45 C44 110.5(7) . . ?
C46 O4 C49 108.7(5) . . ?
C46 O4 Li 131.9(5) . . ?
C49 O4 Li 115.6(5) . . ?
O4 C46 C47 106.7(5) . . ?
C46 C47 C48 103.1(5) . . ?
C49 C48 C47 103.4(6) . . ?
O4 C49 C48 107.7(6) . . ?
C50 O5 C53 107.9(5) . . ?
C50 O5 Li 128.8(5) . . ?
C53 O5 Li 121.8(5) . . ?
O5 C50 C51 105.5(6) . . ?
C52 C51 C50 105.8(7) . . ?
C53 C52 C51 108.2(7) . . ?
C52 C53 O5 109.5(7) . . ?
C54 O6 C57 100.2(12) . . ?
C55 C54 O6 111.4(14) . . ?
C54 C55 C56 114.9(15) . . ?
C55 C56 C57 105.2(15) . . ?
C56 C57 O6 108.1(12) . . ?

loop_
_geom_bond_atom_site_label_1
_geom_bond_atom_site_label_2
_geom_bond_distance
_geom_bond_site_symmetry_2
_geom_bond_publ_flag
Nd N1 2.377(4) . ?
Nd N2 2.384(4) . ?
Nd N3 2.392(4) . ?
Nd O1 2.539(3) . ?
Nd O2 2.555(4) . ?
Nd Cl 2.8962(14) . ?
N1 C10 1.414(6) . ?
N1 C2 1.433(6) . ?
N2 C7 1.370(5) . ?
N2 C3 1.440(5) . ?
N3 C8 1.395(6) . ?
N3 C22 1.446(6) . ?
Cl Li 2.355(10) . ?
C1 C2 1.527(6) . ?
C1 C1 1.548(9) 2_766 ?
C2 C3 1.367(6) . ?
C3 C4 1.453(7) . ?
C4 C5 1.352(6) . ?
C5 C6 1.439(7) . ?
C6 C7 1.364(7) . ?
C7 C8 1.523(7) . ?
C8 C9 1.359(6) . ?
C10 C15 1.427(7) . ?
C10 C11 1.442(7) . ?
C11 C12 1.393(7) . ?
C11 C16 1.534(7) . ?
C12 C13 1.382(8) . ?
C13 C14 1.392(8) . ?
C14 C15 1.394(7) . ?
C15 C19 1.530(7) . ?
C16 C18 1.527(7) . ?
C16 C17 1.535(7) . ?
C19 C21 1.544(7) . ?
C19 C20 1.553(8) . ?
C22 C27 1.408(7) . ?
C22 C23 1.423(7) . ?
C23 C24 1.402(7) . ?
C23 C28 1.534(7) . ?
C24 C25 1.380(8) . ?
C25 C26 1.392(8) . ?
C26 C27 1.412(7) . ?
C27 C31 1.518(7) . ?
C28 C29 1.542(7) . ?
C28 C30 1.546(8) . ?
C31 C32 1.513(8) . ?
C31 C33 1.541(8) . ?
O1 C34 1.434(6) . ?
O1 C37 1.449(6) . ?
C34 C35 1.477(9) . ?
C35 C36 1.547(8) . ?
C36 C37 1.517(7) . ?
O2 C38 1.453(6) . ?
O2 C41 1.473(6) . ?
C38 C39 1.472(8) . ?
C39 C40 1.497(8) . ?
C40 C41 1.484(8) . ?
Li O5 1.947(11) . ?
Li O3 1.950(11) . ?
Li O4 1.967(10) . ?
O3 C45 1.360(8) . ?
O3 C42 1.420(7) . ?
C42 C43 1.514(8) . ?
C43 C44 1.351(9) . ?
C44 C45 1.469(9) . ?
O4 C46 1.437(6) . ?
O4 C49 1.446(7) . ?
C46 C47 1.517(7) . ?
C47 C48 1.519(8) . ?
C48 C49 1.467(8) . ?
O5 C50 1.439(7) . ?
O5 C53 1.440(6) . ?
C50 C51 1.494(9) . ?
C51 C52 1.450(10) . ?
C52 C53 1.393(10) . ?
O6 C54 1.430(13) . ?
O6 C57 1.499(16) . ?
C54 C55 1.264(15) . ?
C55 C56 1.337(15) . ?
C56 C57 1.407(16) . ?

loop_
_geom_torsion_atom_site_label_1
_geom_torsion_atom_site_label_2
_geom_torsion_atom_site_label_3
_geom_torsion_atom_site_label_4
_geom_torsion
_geom_torsion_site_symmetry_1
_geom_torsion_site_symmetry_2
_geom_torsion_site_symmetry_3
_geom_torsion_site_symmetry_4
_geom_torsion_publ_flag
N2 Nd N1 C10 -152.6(4) . . . . ?
N3 Nd N1 C10 -131.9(3) . . . . ?
O1 Nd N1 C10 126.0(3) . . . . ?
O2 Nd N1 C10 -24.7(4) . . . . ?
Cl Nd N1 C10 58.0(4) . . . . ?
N2 Nd N1 C2 10.4(3) . . . . ?
N3 Nd N1 C2 31.0(4) . . . . ?
O1 Nd N1 C2 -71.1(3) . . . . ?
O2 Nd N1 C2 138.3(3) . . . . ?
Cl Nd N1 C2 -139.0(3) . . . . ?
N1 Nd N2 C7 -178.9(4) . . . . ?
N3 Nd N2 C7 17.8(3) . . . . ?
O1 Nd N2 C7 -89.2(3) . . . . ?
O2 Nd N2 C7 97.3(4) . . . . ?
Cl Nd N2 C7 -55.1(4) . . . . ?
N1 Nd N2 C3 -14.2(3) . . . . ?
N3 Nd N2 C3 -177.4(4) . . . . ?
O1 Nd N2 C3 75.6(3) . . . . ?
O2 Nd N2 C3 -98.0(3) . . . . ?
Cl Nd N2 C3 109.6(3) . . . . ?
N1 Nd N3 C8 -30.5(4) . . . . ?
N2 Nd N3 C8 -9.6(3) . . . . ?
O1 Nd N3 C8 64.7(4) . . . . ?
O2 Nd N3 C8 -138.7(4) . . . . ?
Cl Nd N3 C8 141.2(4) . . . . ?
N1 Nd N3 C22 135.7(4) . . . . ?
N2 Nd N3 C22 156.6(4) . . . . ?
O1 Nd N3 C22 -129.0(4) . . . . ?
O2 Nd N3 C22 27.6(4) . . . . ?
Cl Nd N3 C22 -52.5(4) . . . . ?
N1 Nd Cl Li 59.9(5) . . . . ?
N2 Nd Cl Li -48.7(5) . . . . ?
N3 Nd Cl Li -112.5(5) . . . . ?
O1 Nd Cl Li -13.8(5) . . . . ?
O2 Nd Cl Li 153.0(5) . . . . ?
C10 N1 C2 C3 157.4(4) . . . . ?
Nd N1 C2 C3 -5.6(5) . . . . ?
C10 N1 C2 C1 -29.6(6) . . . . ?
Nd N1 C2 C1 167.4(3) . . . . ?
C1 C1 C2 C3 80.1(7) 2_766 . . . ?
C1 C1 C2 N1 -92.5(6) 2_766 . . . ?
N1 C2 C3 N2 -7.6(6) . . . . ?
C1 C2 C3 N2 179.5(4) . . . . ?
N1 C2 C3 C4 168.4(4) . . . . ?
C1 C2 C3 C4 -4.5(7) . . . . ?
C7 N2 C3 C2 -177.6(4) . . . . ?
Nd N2 C3 C2 17.2(5) . . . . ?
C7 N2 C3 C4 6.1(6) . . . . ?
Nd N2 C3 C4 -159.1(3) . . . . ?
C2 C3 C4 C5 -178.9(5) . . . . ?
N2 C3 C4 C5 -2.9(7) . . . . ?
C3 C4 C5 C6 -0.1(8) . . . . ?
C4 C5 C6 C7 0.0(8) . . . . ?
C5 C6 C7 N2 3.5(8) . . . . ?
C5 C6 C7 C8 -175.5(5) . . . . ?
C3 N2 C7 C6 -6.6(7) . . . . ?
Nd N2 C7 C6 158.0(4) . . . . ?
C3 N2 C7 C8 172.4(4) . . . . ?
Nd N2 C7 C8 -23.0(5) . . . . ?
C22 N3 C8 C9 13.3(8) . . . . ?
Nd N3 C8 C9 -179.6(4) . . . . ?
C22 N3 C8 C7 -165.1(4) . . . . ?
Nd N3 C8 C7 2.1(6) . . . . ?
C6 C7 C8 C9 13.4(8) . . . . ?
N2 C7 C8 C9 -165.6(5) . . . . ?
C6 C7 C8 N3 -168.1(5) . . . . ?
N2 C7 C8 N3 12.9(6) . . . . ?
C2 N1 C10 C15 129.6(5) . . . . ?
Nd N1 C10 C15 -67.5(5) . . . . ?
C2 N1 C10 C11 -54.7(6) . . . . ?
Nd N1 C10 C11 108.1(5) . . . . ?
N1 C10 C11 C12 -176.8(5) . . . . ?
C15 C10 C11 C12 -1.0(7) . . . . ?
N1 C10 C11 C16 -1.9(8) . . . . ?
C15 C10 C11 C16 173.8(5) . . . . ?
C10 C11 C12 C13 1.5(9) . . . . ?
C16 C11 C12 C13 -173.4(6) . . . . ?
C11 C12 C13 C14 -1.5(10) . . . . ?
C12 C13 C14 C15 1.0(10) . . . . ?
C13 C14 C15 C10 -0.6(9) . . . . ?
C13 C14 C15 C19 -179.4(6) . . . . ?
N1 C10 C15 C14 176.4(5) . . . . ?
C11 C10 C15 C14 0.6(8) . . . . ?
N1 C10 C15 C19 -4.8(8) . . . . ?
C11 C10 C15 C19 179.3(5) . . . . ?
C12 C11 C16 C18 -46.5(7) . . . . ?
C10 C11 C16 C18 138.6(6) . . . . ?
C12 C11 C16 C17 76.9(6) . . . . ?
C10 C11 C16 C17 -98.0(6) . . . . ?
C14 C15 C19 C21 81.2(7) . . . . ?
C10 C15 C19 C21 -97.6(6) . . . . ?
C14 C15 C19 C20 -41.6(7) . . . . ?
C10 C15 C19 C20 139.6(5) . . . . ?
C8 N3 C22 C27 -108.4(6) . . . . ?
Nd N3 C22 C27 84.4(5) . . . . ?
C8 N3 C22 C23 73.6(6) . . . . ?
Nd N3 C22 C23 -93.6(5) . . . . ?
C27 C22 C23 C24 0.0(8) . . . . ?
N3 C22 C23 C24 178.0(5) . . . . ?
C27 C22 C23 C28 179.9(5) . . . . ?
N3 C22 C23 C28 -2.1(8) . . . . ?
C22 C23 C24 C25 -1.3(9) . . . . ?
C28 C23 C24 C25 178.8(6) . . . . ?
C23 C24 C25 C26 0.9(10) . . . . ?
C24 C25 C26 C27 0.7(9) . . . . ?
C23 C22 C27 C26 1.5(8) . . . . ?
N3 C22 C27 C26 -176.4(5) . . . . ?
C23 C22 C27 C31 -175.8(5) . . . . ?
N3 C22 C27 C31 6.2(8) . . . . ?
C25 C26 C27 C22 -1.9(9) . . . . ?
C25 C26 C27 C31 175.5(5) . . . . ?
C24 C23 C28 C29 62.6(7) . . . . ?
C22 C23 C28 C29 -117.4(6) . . . . ?
C24 C23 C28 C30 -60.2(7) . . . . ?
C22 C23 C28 C30 119.9(6) . . . . ?
C22 C27 C31 C32 78.6(7) . . . . ?
C26 C27 C31 C32 -98.7(6) . . . . ?
C22 C27 C31 C33 -154.2(5) . . . . ?
C26 C27 C31 C33 28.4(7) . . . . ?
N1 Nd O1 C34 159.9(5) . . . . ?
N2 Nd O1 C34 91.7(5) . . . . ?
N3 Nd O1 C34 28.3(5) . . . . ?
O2 Nd O1 C34 -98.6(5) . . . . ?
Cl Nd O1 C34 -71.5(5) . . . . ?
N1 Nd O1 C37 21.0(4) . . . . ?
N2 Nd O1 C37 -47.1(4) . . . . ?
N3 Nd O1 C37 -110.5(4) . . . . ?
O2 Nd O1 C37 122.6(4) . . . . ?
Cl Nd O1 C37 149.7(4) . . . . ?
C37 O1 C34 C35 38.5(6) . . . . ?
Nd O1 C34 C35 -107.5(5) . . . . ?
O1 C34 C35 C36 -26.9(7) . . . . ?
C34 C35 C36 C37 5.8(7) . . . . ?
C34 O1 C37 C36 -34.4(6) . . . . ?
Nd O1 C37 C36 108.7(4) . . . . ?
C35 C36 C37 O1 16.9(6) . . . . ?
N1 Nd O2 C38 18.8(5) . . . . ?
N2 Nd O2 C38 87.5(5) . . . . ?
N3 Nd O2 C38 152.6(5) . . . . ?
O1 Nd O2 C38 -79.5(5) . . . . ?
Cl Nd O2 C38 -106.1(5) . . . . ?
N1 Nd O2 C41 174.1(4) . . . . ?
N2 Nd O2 C41 -117.1(4) . . . . ?
N3 Nd O2 C41 -52.0(4) . . . . ?
O1 Nd O2 C41 75.9(4) . . . . ?
Cl Nd O2 C41 49.3(3) . . . . ?
C41 O2 C38 C39 -33.4(6) . . . . ?
Nd O2 C38 C39 124.7(5) . . . . ?
O2 C38 C39 C40 26.4(8) . . . . ?
C38 C39 C40 C41 -9.5(9) . . . . ?
C38 O2 C41 C40 26.7(7) . . . . ?
Nd O2 C41 C40 -134.3(5) . . . . ?
C39 C40 C41 O2 -10.5(9) . . . . ?
Nd Cl Li O5 -116.1(5) . . . . ?
Nd Cl Li O3 127.8(4) . . . . ?
Nd Cl Li O4 0.8(8) . . . . ?
O5 Li O3 C45 131.4(9) . . . . ?
O4 Li O3 C45 20.3(10) . . . . ?
Cl Li O3 C45 -111.8(9) . . . . ?
O5 Li O3 C42 -40.3(7) . . . . ?
O4 Li O3 C42 -151.4(6) . . . . ?
Cl Li O3 C42 76.4(8) . . . . ?
C45 O3 C42 C43 19.4(10) . . . . ?
Li O3 C42 C43 -166.7(6) . . . . ?
O3 C42 C43 C44 -17.3(12) . . . . ?
C42 C43 C44 C45 8.2(13) . . . . ?
C42 O3 C45 C44 -14.9(11) . . . . ?
Li O3 C45 C44 172.5(7) . . . . ?
C43 C44 C45 O3 3.9(14) . . . . ?
O5 Li O4 C46 -90.2(7) . . . . ?
O3 Li O4 C46 19.2(8) . . . . ?
Cl Li O4 C46 153.4(5) . . . . ?
O5 Li O4 C49 64.9(7) . . . . ?
O3 Li O4 C49 174.3(6) . . . . ?
Cl Li O4 C49 -51.5(7) . . . . ?
C49 O4 C46 C47 -6.8(7) . . . . ?
Li O4 C46 C47 149.6(6) . . . . ?
O4 C46 C47 C48 24.0(7) . . . . ?
C46 C47 C48 C49 -31.7(7) . . . . ?
C46 O4 C49 C48 -14.1(8) . . . . ?
Li O4 C49 C48 -174.8(5) . . . . ?
C47 C48 C49 O4 28.8(8) . . . . ?
O3 Li O5 C50 93.6(7) . . . . ?
O4 Li O5 C50 -156.3(5) . . . . ?
Cl Li O5 C50 -32.9(8) . . . . ?
O3 Li O5 C53 -70.8(7) . . . . ?
O4 Li O5 C53 39.2(8) . . . . ?
Cl Li O5 C53 162.7(5) . . . . ?
C53 O5 C50 C51 -12.7(8) . . . . ?
Li O5 C50 C51 -178.9(7) . . . . ?
O5 C50 C51 C52 17.6(11) . . . . ?
C50 C51 C52 C53 -16.2(14) . . . . ?
C51 C52 C53 O5 8.6(14) . . . . ?
C50 O5 C53 C52 2.9(11) . . . . ?
Li O5 C53 C52 170.2(8) . . . . ?
C57 O6 C54 C55 4(2) . . . . ?
O6 C54 C55 C56 -3(3) . . . . ?
C54 C55 C56 C57 0(3) . . . . ?
C55 C56 C57 O6 3(2) . . . . ?
C54 O6 C57 C56 -4.1(19) . . . . ?
